data_1507464
loop_
_publ_author_name
'Brizius, Glen'
'Bunz, Uwe H. F.'

_publ_section_title
;
 Increased Activity of in Situ Catalysts for Alkyne Metathesis
;
_journal_issue 17
_journal_name_full 'Organic Letters'
_journal_page_first 2829
_journal_paper_doi 10.1021/ol026118x
_journal_volume 4
_journal_year 2002
_chemical_formula_sum 'C30 H22'
_chemical_formula_weight 382.48
_chemical_name_systematic
; 
 ? 
;
_space_group_IT_number 14
_symmetry_cell_setting monoclinic
_symmetry_space_group_name_Hall '-P 2yn'
_symmetry_space_group_name_H-M 'P 1 21/n 1'
_atom_sites_solution_hydrogens geom
_atom_sites_solution_primary direct
_atom_sites_solution_secondary difmap
_audit_creation_method SHELXL-97
_cell_angle_alpha 90.00
_cell_angle_beta 101.516(2)
_cell_angle_gamma 90.00
_cell_formula_units_Z 2
_cell_length_a 10.9686(9)
_cell_length_b 5.7792(5)
_cell_length_c 16.9883(14)
_cell_measurement_reflns_used 4550
_cell_measurement_temperature 190(2)
_cell_measurement_theta_max 26.371
_cell_measurement_theta_min 2.447
_cell_volume 1055.21(15)
_computing_cell_refinement 'SAINT+ NT V6.02a (Bruker, 1998)'
_computing_data_collection 'SMART NT V5.624 (Bruker, 2000)'
_computing_data_reduction 'SAINT+ NT V6.02a'
_computing_molecular_graphics 'SHELXTL V5.1 (Sheldrick, 1997)'
_computing_publication_material 'SHELXTL V5.1'
_computing_structure_refinement 'SHELXL-97 (Sheldrick, 1997)'
_computing_structure_solution 'SHELXS-97 (Sheldrick, 1990)'
_diffrn_ambient_temperature 190(2)
_diffrn_measured_fraction_theta_full 1.000
_diffrn_measured_fraction_theta_max 1.000
_diffrn_measurement_device_type 'Bruker SMART APEX CCD diffractometer'
_diffrn_measurement_method 'omega scans'
_diffrn_radiation_monochromator graphite
_diffrn_radiation_source 'fine-focus sealed tube'
_diffrn_radiation_type MoK\a
_diffrn_radiation_wavelength 0.71073
_diffrn_reflns_av_R_equivalents 0.0341
_diffrn_reflns_av_sigmaI/netI 0.0296
_diffrn_reflns_limit_h_max 13
_diffrn_reflns_limit_h_min -12
_diffrn_reflns_limit_k_max 7
_diffrn_reflns_limit_k_min -5
_diffrn_reflns_limit_l_max 21
_diffrn_reflns_limit_l_min -21
_diffrn_reflns_number 7545
_diffrn_reflns_theta_full 26.37
_diffrn_reflns_theta_max 26.37
_diffrn_reflns_theta_min 2.04
_diffrn_standards_decay_% none
_exptl_absorpt_coefficient_mu 0.068
_exptl_absorpt_correction_type none
_exptl_crystal_colour colorless
_exptl_crystal_density_diffrn 1.204
_exptl_crystal_density_method 'not measured'
_exptl_crystal_description chunk
_exptl_crystal_F_000 404
_exptl_crystal_size_max 0.42
_exptl_crystal_size_mid 0.36
_exptl_crystal_size_min 0.26
_refine_diff_density_max 0.162
_refine_diff_density_min -0.159
_refine_diff_density_rms 0.033
_refine_ls_extinction_coef 0.024(4)
_refine_ls_extinction_expression Fc^*^=kFc[1+0.001xFc^2^\l^3^/sin(2\q)]^-1/4^
_refine_ls_extinction_method SHELXL
_refine_ls_goodness_of_fit_ref 1.062
_refine_ls_hydrogen_treatment mixed
_refine_ls_matrix_type full
_refine_ls_number_parameters 137
_refine_ls_number_reflns 2159
_refine_ls_number_restraints 0
_refine_ls_restrained_S_all 1.062
_refine_ls_R_factor_all 0.0434
_refine_ls_R_factor_gt 0.0372
_refine_ls_shift/su_max 0.000
_refine_ls_shift/su_mean 0.000
_refine_ls_structure_factor_coef Fsqd
_refine_ls_weighting_details 'calc w=1/[\s^2^(Fo^2^)+(0.0516P)^2^+0.0688P] where P=(Fo^2^+2Fc^2^)/3'
_refine_ls_weighting_scheme calc
_refine_ls_wR_factor_gt 0.0938
_refine_ls_wR_factor_ref 0.0973
_reflns_number_gt 1821
_reflns_number_total 2159
_reflns_threshold_expression >2sigma(I)
_cod_data_source_file ol026118x_s2.cif
_cod_data_source_block gbriz5m
_cod_original_cell_volume 1055.20(15)
_cod_original_sg_symbol_H-M P2(1)/n
_cod_database_code 1507464

loop_
_symmetry_equiv_pos_as_xyz
'x, y, z'
'-x+1/2, y+1/2, -z+1/2'
'-x, -y, -z'
'x-1/2, -y-1/2, z-1/2'

loop_
_atom_site_label
_atom_site_type_symbol
_atom_site_fract_x
_atom_site_fract_y
_atom_site_fract_z
_atom_site_U_iso_or_equiv
_atom_site_adp_type
_atom_site_occupancy
_atom_site_symmetry_multiplicity
_atom_site_calc_flag
_atom_site_refinement_flags
C1 C 0.48376(10) 0.02337(19) 0.96486(6) 0.0330(3) Uani 1 1 d .
C2 C 0.43591(10) 0.06032(19) 0.88179(6) 0.0331(3) Uani 1 1 d .
H2 H 0.3583 -0.0100 0.8597 0.040 Uiso 1 1 calc R
C3 C 0.49015(9) 0.18568(18) 0.83137(6) 0.0292(3) Uani 1 1 d .
C4 C 0.43192(9) 0.20661(18) 0.74480(6) 0.0296(3) Uani 1 1 d .
C5 C 0.45493(10) 0.4013(2) 0.70108(6) 0.0338(3) Uani 1 1 d .
H5 H 0.5090 0.5188 0.7270 0.041 Uiso 1 1 calc R
C6 C 0.40009(10) 0.4256(2) 0.62054(7) 0.0371(3) Uani 1 1 d .
H6 H 0.4165 0.5597 0.5920 0.045 Uiso 1 1 calc R
C7 C 0.32178(10) 0.2560(2) 0.58163(6) 0.0379(3) Uani 1 1 d .
H7 H 0.2848 0.2720 0.5264 0.046 Uiso 1 1 calc R
C8 C 0.29786(11) 0.0622(2) 0.62413(7) 0.0405(3) Uani 1 1 d .
H8 H 0.2438 -0.0547 0.5978 0.049 Uiso 1 1 calc R
C9 C 0.35208(10) 0.0371(2) 0.70468(6) 0.0367(3) Uani 1 1 d .
H9 H 0.3348 -0.0969 0.7329 0.044 Uiso 1 1 calc R
C10 C 0.60782(9) 0.31713(18) 0.85950(6) 0.0284(2) Uani 1 1 d .
C11 C 0.60805(10) 0.5160(2) 0.90552(6) 0.0339(3) Uani 1 1 d .
H11 H 0.5344 0.5611 0.9228 0.041 Uiso 1 1 calc R
C12 C 0.71478(10) 0.6494(2) 0.92645(7) 0.0396(3) Uani 1 1 d .
H12 H 0.7133 0.7871 0.9568 0.047 Uiso 1 1 calc R
C13 C 0.82306(11) 0.5824(2) 0.90317(7) 0.0430(3) Uani 1 1 d .
H13 H 0.8964 0.6728 0.9179 0.052 Uiso 1 1 calc R
C14 C 0.82445(10) 0.3833(2) 0.85829(7) 0.0428(3) Uani 1 1 d .
H14 H 0.8992 0.3362 0.8428 0.051 Uiso 1 1 calc R
C15 C 0.71751(10) 0.2518(2) 0.83572(6) 0.0366(3) Uani 1 1 d .
H15 H 0.7189 0.1168 0.8040 0.044 Uiso 1 1 calc R

loop_
_atom_site_aniso_label
_atom_site_aniso_U_11
_atom_site_aniso_U_22
_atom_site_aniso_U_33
_atom_site_aniso_U_23
_atom_site_aniso_U_13
_atom_site_aniso_U_12
C1 0.0359(6) 0.0278(6) 0.0388(5) 0.0014(5) 0.0156(5) -0.0022(5)
C2 0.0323(6) 0.0321(6) 0.0363(6) -0.0004(5) 0.0102(4) -0.0019(4)
C3 0.0297(5) 0.0263(6) 0.0329(5) -0.0002(4) 0.0096(4) 0.0028(4)
C4 0.0264(5) 0.0300(6) 0.0336(5) -0.0012(4) 0.0089(4) 0.0029(4)
C5 0.0321(6) 0.0334(6) 0.0356(6) 0.0003(5) 0.0058(4) -0.0019(5)
C6 0.0374(6) 0.0375(7) 0.0365(6) 0.0048(5) 0.0072(5) 0.0044(5)
C7 0.0339(6) 0.0450(7) 0.0334(6) -0.0030(5) 0.0032(4) 0.0081(5)
C8 0.0371(6) 0.0414(7) 0.0413(6) -0.0087(5) 0.0038(5) -0.0030(5)
C9 0.0374(6) 0.0329(6) 0.0403(6) -0.0011(5) 0.0090(5) -0.0032(5)
C10 0.0304(5) 0.0294(6) 0.0259(5) 0.0051(4) 0.0066(4) 0.0011(4)
C11 0.0343(6) 0.0319(6) 0.0362(6) 0.0010(5) 0.0088(4) 0.0014(5)
C12 0.0443(7) 0.0326(7) 0.0407(6) -0.0008(5) 0.0058(5) -0.0048(5)
C13 0.0357(6) 0.0483(8) 0.0432(7) 0.0072(6) 0.0037(5) -0.0120(5)
C14 0.0309(6) 0.0560(8) 0.0436(7) 0.0045(6) 0.0125(5) 0.0010(5)
C15 0.0361(6) 0.0396(7) 0.0357(6) -0.0010(5) 0.0111(4) 0.0023(5)

loop_
_atom_type_symbol
_atom_type_description
_atom_type_scat_dispersion_real
_atom_type_scat_dispersion_imag
_atom_type_scat_source
C C 0.0033 0.0016 'International Tables Vol C Tables 4.2.6.8 and 6.1.1.4'
H H 0.0000 0.0000 'International Tables Vol C Tables 4.2.6.8 and 6.1.1.4'

loop_
_geom_angle_atom_site_label_1
_geom_angle_atom_site_label_2
_geom_angle_atom_site_label_3
_geom_angle
_geom_angle_site_symmetry_1
C1 C1 C2 174.03(15) 3_657
C3 C2 C1 126.15(10) .
C2 C3 C4 121.03(9) .
C2 C3 C10 122.26(9) .
C4 C3 C10 116.67(8) .
C9 C4 C5 117.84(10) .
C9 C4 C3 121.93(10) .
C5 C4 C3 120.22(9) .
C6 C5 C4 121.10(10) .
C7 C6 C5 120.37(11) .
C6 C7 C8 119.25(10) .
C7 C8 C9 120.68(11) .
C8 C9 C4 120.76(11) .
C11 C10 C15 118.81(10) .
C11 C10 C3 120.38(9) .
C15 C10 C3 120.68(10) .
C12 C11 C10 120.69(10) .
C13 C12 C11 120.05(11) .
C12 C13 C14 119.79(11) .
C13 C14 C15 120.47(11) .
C14 C15 C10 120.17(11) .

loop_
_geom_bond_atom_site_label_1
_geom_bond_atom_site_label_2
_geom_bond_distance
_geom_bond_site_symmetry_2
C1 C1 1.207(2) 3_657
C1 C2 1.4201(15) .
C2 C3 1.3476(14) .
C3 C4 1.4867(14) .
C3 C10 1.4916(14) .
C4 C9 1.3977(15) .
C4 C5 1.3985(15) .
C5 C6 1.3875(15) .
C6 C7 1.3817(16) .
C7 C8 1.3857(17) .
C8 C9 1.3866(15) .
C10 C11 1.3899(16) .
C10 C15 1.3955(14) .
C11 C12 1.3876(16) .
C12 C13 1.3801(16) .
C13 C14 1.3822(18) .
C14 C15 1.3860(16) .

loop_
_geom_torsion_atom_site_label_1
_geom_torsion_atom_site_label_2
_geom_torsion_atom_site_label_3
_geom_torsion_atom_site_label_4
_geom_torsion
_geom_torsion_site_symmetry_1
C1 C1 C2 C3 -167.9(14) 3_657
C1 C2 C3 C4 178.46(10) .
C1 C2 C3 C10 -3.99(17) .
C2 C3 C4 C9 -26.14(15) .
C10 C3 C4 C9 156.18(9) .
C2 C3 C4 C5 153.03(10) .
C10 C3 C4 C5 -24.65(14) .
C9 C4 C5 C6 0.13(15) .
C3 C4 C5 C6 -179.07(9) .
C4 C5 C6 C7 -0.42(16) .
C5 C6 C7 C8 0.51(16) .
C6 C7 C8 C9 -0.33(17) .
C7 C8 C9 C4 0.05(17) .
C5 C4 C9 C8 0.05(15) .
C3 C4 C9 C8 179.24(10) .
C2 C3 C10 C11 -71.51(14) .
C4 C3 C10 C11 106.15(11) .
C2 C3 C10 C15 112.79(12) .
C4 C3 C10 C15 -69.56(13) .
C15 C10 C11 C12 1.00(16) .
C3 C10 C11 C12 -174.78(10) .
C10 C11 C12 C13 -1.51(17) .
C11 C12 C13 C14 0.64(17) .
C12 C13 C14 C15 0.73(18) .
C13 C14 C15 C10 -1.24(18) .
C11 C10 C15 C14 0.36(16) .
C3 C10 C15 C14 176.14(10) .
